data_4340553
loop_
_publ_author_name
'Chakraborty, Prateeti'
'Adhikary, Jaydeep'
'Ghosh, Bipinbihari'
'Sanyal, Ria'
'Chattopadhyay, Shyamal Kumar'
'Bauz\'a, Antonio'
'Frontera, Antonio'
'Zangrando, Ennio'
'Das, Debasis'

_publ_section_title
;
 Relation between the Catalytic Efficiency of the Synthetic Analogues of
 Catechol Oxidase with Their Electrochemical Property in the Free State
 and Substrate-Bound State.
;
_journal_issue 16
_journal_name_full 'Inorganic chemistry'
_journal_page_first 8257
_journal_page_last 8269
_journal_paper_doi 10.1021/ic5005177
_journal_volume 53
_journal_year 2014
_chemical_formula_moiety 'C20 H35 Cl Cu2 N7 O6, 3(N O3), 2(H2 O)'
_chemical_formula_sum 'C20 H39 Cl Cu2 N10 O17'
_chemical_formula_weight 854.14
_chemical_name_systematic
; 
 ? 
;
_space_group_IT_number 33
_symmetry_cell_setting orthorhombic
_symmetry_space_group_name_Hall 'P 2c -2n'
_symmetry_space_group_name_H-M 'P n a 21'
_atom_sites_solution_hydrogens geom
_atom_sites_solution_primary direct
_atom_sites_solution_secondary difmap
_audit_creation_method SHELXL-97
_cell_angle_alpha 90.00
_cell_angle_beta 90.00
_cell_angle_gamma 90.00
_cell_formula_units_Z 4
_cell_length_a 8.7183(5)
_cell_length_b 40.122(3)
_cell_length_c 9.5437(6)
_cell_measurement_temperature 296(2)
_cell_volume 3338.3(4)
_computing_cell_refinement 'BRUKER SMART'
_computing_data_collection 'BRUKER SMART'
_computing_data_reduction 'BRUKER SAINT'
_computing_molecular_graphics 'Ortep3 for Windows (Farrugia,1997)'
_computing_publication_material 'Wingx 1.80.05 (Farrugia, 1999)'
_computing_structure_refinement 'SHELX97 (Sheldrick, 2008)'
_computing_structure_solution 'SHELX97 (Sheldrick, 2008)'
_diffrn_ambient_temperature 296(2)
_diffrn_measured_fraction_theta_full 0.997
_diffrn_measured_fraction_theta_max 0.997
_diffrn_measurement_device_type 'BRUKER SMART APEX CCD DIFFRACTOMETER'
_diffrn_measurement_method 'OMEGA-PHI SCAN'
_diffrn_radiation_monochromator graphite
_diffrn_radiation_source 'fine-focus sealed tube'
_diffrn_radiation_type MoK\a
_diffrn_radiation_wavelength 0.71073
_diffrn_reflns_av_R_equivalents 0.1276
_diffrn_reflns_av_sigmaI/netI 0.0859
_diffrn_reflns_limit_h_max 9
_diffrn_reflns_limit_h_min -9
_diffrn_reflns_limit_k_max 45
_diffrn_reflns_limit_k_min -45
_diffrn_reflns_limit_l_max 10
_diffrn_reflns_limit_l_min -10
_diffrn_reflns_number 33586
_diffrn_reflns_theta_full 23.65
_diffrn_reflns_theta_max 23.65
_diffrn_reflns_theta_min 1.02
_exptl_absorpt_coefficient_mu 1.443
_exptl_absorpt_correction_T_max 0.6722
_exptl_absorpt_correction_T_min 0.5306
_exptl_absorpt_correction_type multi-scan
_exptl_absorpt_process_details 'BRUKER SADABS'
_exptl_crystal_colour green
_exptl_crystal_density_diffrn 1.699
_exptl_crystal_density_method 'not measured'
_exptl_crystal_description block
_exptl_crystal_F_000 1760
_exptl_crystal_size_max 0.41
_exptl_crystal_size_mid 0.36
_exptl_crystal_size_min 0.35
_refine_diff_density_max 0.492
_refine_diff_density_min -0.271
_refine_diff_density_rms 0.068
_refine_ls_abs_structure_details 'Flack H D (1983), Acta Cryst. A39, 876-881'
_refine_ls_abs_structure_Flack 0.02(2)
_refine_ls_extinction_method none
_refine_ls_goodness_of_fit_ref 0.951
_refine_ls_hydrogen_treatment mixed
_refine_ls_matrix_type full
_refine_ls_number_parameters 472
_refine_ls_number_reflns 5005
_refine_ls_number_restraints 8
_refine_ls_restrained_S_all 0.951
_refine_ls_R_factor_all 0.0759
_refine_ls_R_factor_gt 0.0488
_refine_ls_shift/su_max 0.001
_refine_ls_shift/su_mean 0.000
_refine_ls_structure_factor_coef Fsqd
_refine_ls_weighting_details 'calc w=1/[\s^2^(Fo^2^)+(0.0509P)^2^+0.0000P] where P=(Fo^2^+2Fc^2^)/3'
_refine_ls_weighting_scheme calc
_refine_ls_wR_factor_gt 0.0967
_refine_ls_wR_factor_ref 0.1089
_reflns_number_gt 3588
_reflns_number_total 5005
_reflns_threshold_expression >2sigma(I)
_cod_data_source_file ic5005177_si_001.cif
_cod_data_source_block 10
_cod_depositor_comments
;
The following automatic conversions were performed:

'_exptl_absorpt_correction_type' value 'MULTI-SCAN' changed to
'multi-scan' according to
/usr/data/users/saulius/crontab/automatic-downloads/rss-feeds/ACS/lib/dictionaries/cif_core.dic
dictionary named 'cif_core.dic' version 2.4.2 from 2011-04-26.

Automatic conversion script
Id: cif_fix_values 2281 2013-09-26 08:29:07Z andrius 

 Adding full bibliography for 4340548--4340553.cif.
;
_cod_original_sg_symbol_H-M 'P na21'
_cod_database_code 4340553

loop_
_symmetry_equiv_pos_as_xyz
'x, y, z'
'-x, -y, z+1/2'
'x+1/2, -y+1/2, z'
'-x+1/2, y+1/2, z+1/2'

loop_
_atom_site_label
_atom_site_type_symbol
_atom_site_fract_x
_atom_site_fract_y
_atom_site_fract_z
_atom_site_U_iso_or_equiv
_atom_site_adp_type
_atom_site_occupancy
_atom_site_symmetry_multiplicity
_atom_site_calc_flag
_atom_site_refinement_flags
Cu1 Cu 0.33381(9) 0.87218(2) 0.64531(9) 0.0407(2) Uani 1 1 d .
Cu2 Cu 0.15265(10) 0.84204(2) 0.41570(9) 0.0419(2) Uani 1 1 d .
Cl1 Cl 0.2712(3) 0.69861(5) 0.8668(3) 0.0907(9) Uani 1 1 d .
O1W O 0.5676(7) 0.86835(15) 0.5336(7) 0.0625(16) Uani 1 1 d D
H2W H 0.640(8) 0.862(2) 0.587(8) 0.094 Uiso 1 1 d D
H1W H 0.562(12) 0.8489(11) 0.501(10) 0.094 Uiso 1 1 d D
O1 O 0.2755(5) 0.82731(11) 0.5777(5) 0.0416(12) Uani 1 1 d .
O2 O 0.2387(5) 0.88413(12) 0.4699(5) 0.0380(11) Uani 1 1 d D
H2O H 0.302(6) 0.8884(18) 0.408(6) 0.057 Uiso 1 1 d D
N1 N 0.4054(7) 0.85357(17) 0.8200(6) 0.0454(16) Uani 1 1 d .
N3 N 0.3651(7) 0.91862(15) 0.7459(7) 0.0492(17) Uani 1 1 d .
N5 N 0.3584(9) 0.97469(18) 0.5572(9) 0.078(2) Uani 1 1 d .
H5A H 0.3767 0.9926 0.6117 0.093 Uiso 1 1 calc R
H5B H 0.3508 0.9818 0.4681 0.093 Uiso 1 1 calc R
N2 N 0.1036(7) 0.79658(15) 0.3725(6) 0.0475(16) Uani 1 1 d .
N4 N 0.0393(6) 0.85387(14) 0.2302(6) 0.0399(15) Uani 1 1 d .
N6 N -0.1000(7) 0.91908(15) 0.2165(7) 0.0528(16) Uani 1 1 d .
H6A H -0.1223 0.9390 0.2552 0.063 Uiso 1 1 calc R
H6B H -0.1396 0.9187 0.1295 0.063 Uiso 1 1 calc R
C1 C 0.2672(7) 0.79918(17) 0.6458(8) 0.0420(17) Uani 1 1 d .
C2 C 0.3273(9) 0.79549(18) 0.7815(7) 0.0441(18) Uani 1 1 d .
C3 C 0.3258(8) 0.76456(19) 0.8491(8) 0.052(2) Uani 1 1 d .
H3 H 0.3643 0.7628 0.9397 0.062 Uiso 1 1 calc R
C4 C 0.2682(10) 0.7368(2) 0.7833(9) 0.058(2) Uani 1 1 d .
C5 C 0.2070(9) 0.73966(18) 0.6533(10) 0.061(2) Uani 1 1 d .
H5 H 0.1656 0.7209 0.6107 0.073 Uiso 1 1 calc R
C6 C 0.2041(8) 0.77023(19) 0.5804(8) 0.048(2) Uani 1 1 d .
C8 C 0.1324(9) 0.77024(18) 0.4418(9) 0.055(2) Uani 1 1 d .
H8 H 0.1065 0.7498 0.4021 0.066 Uiso 1 1 calc R
C9 C 0.0262(11) 0.79294(19) 0.2357(8) 0.065(3) Uani 1 1 d .
H9A H -0.0841 0.7920 0.2486 0.078 Uiso 1 1 calc R
H9B H 0.0591 0.7726 0.1901 0.078 Uiso 1 1 calc R
C10 C 0.0684(9) 0.82246(17) 0.1485(9) 0.0538(19) Uani 1 1 d .
H10A H 0.0079 0.8226 0.0633 0.065 Uiso 1 1 calc R
H10B H 0.1759 0.8212 0.1228 0.065 Uiso 1 1 calc R
C11 C 0.1055(8) 0.88232(16) 0.1478(9) 0.0431(17) Uani 1 1 d .
H11A H 0.2160 0.8798 0.1435 0.052 Uiso 1 1 calc R
H11B H 0.0664 0.8814 0.0527 0.052 Uiso 1 1 calc R
C12 C 0.0686(9) 0.91513(19) 0.2084(9) 0.052(2) Uani 1 1 d .
H12A H 0.1119 0.9326 0.1505 0.063 Uiso 1 1 calc R
H12B H 0.1128 0.9169 0.3014 0.063 Uiso 1 1 calc R
C13 C -0.1697(9) 0.8927(2) 0.2997(9) 0.062(2) Uani 1 1 d .
H13A H -0.2803 0.8953 0.3001 0.074 Uiso 1 1 calc R
H13B H -0.1337 0.8941 0.3957 0.074 Uiso 1 1 calc R
C14 C -0.1289(8) 0.85959(19) 0.2398(9) 0.051(2) Uani 1 1 d .
H14A H -0.1739 0.8423 0.2975 0.061 Uiso 1 1 calc R
H14B H -0.1731 0.8578 0.1468 0.061 Uiso 1 1 calc R
C15 C 0.3927(8) 0.8234(2) 0.8606(8) 0.047(2) Uani 1 1 d .
H15 H 0.4289 0.8186 0.9501 0.057 Uiso 1 1 calc R
C16 C 0.4707(10) 0.87863(19) 0.9118(9) 0.063(2) Uani 1 1 d .
H16A H 0.5755 0.8835 0.8846 0.076 Uiso 1 1 calc R
H16B H 0.4706 0.8708 1.0080 0.076 Uiso 1 1 calc R
C17 C 0.3737(11) 0.9088(2) 0.8977(9) 0.072(3) Uani 1 1 d .
H17A H 0.4172 0.9269 0.9522 0.087 Uiso 1 1 calc R
H17B H 0.2716 0.9042 0.9331 0.087 Uiso 1 1 calc R
C18 C 0.4994(10) 0.9371(2) 0.7038(10) 0.065(2) Uani 1 1 d .
H18A H 0.5185 0.9546 0.7719 0.078 Uiso 1 1 calc R
H18B H 0.5873 0.9223 0.7044 0.078 Uiso 1 1 calc R
C19 C 0.4862(11) 0.9518(2) 0.5683(11) 0.075(3) Uani 1 1 d .
H19A H 0.4739 0.9342 0.4993 0.089 Uiso 1 1 calc R
H19B H 0.5804 0.9636 0.5468 0.089 Uiso 1 1 calc R
C20 C 0.2149(11) 0.9596(3) 0.5987(10) 0.082(3) Uani 1 1 d .
H20A H 0.1833 0.9438 0.5277 0.098 Uiso 1 1 calc R
H20B H 0.1367 0.9767 0.6050 0.098 Uiso 1 1 calc R
C21 C 0.2275(10) 0.9422(2) 0.7360(11) 0.072(3) Uani 1 1 d .
H21A H 0.1343 0.9296 0.7521 0.087 Uiso 1 1 calc R
H21B H 0.2355 0.9588 0.8097 0.087 Uiso 1 1 calc R
N7 N -0.0619(8) 0.86421(18) 0.6796(7) 0.0568(19) Uani 1 1 d .
N8 N 0.4903(9) 0.81205(18) 0.2666(8) 0.0566(18) Uani 1 1 d .
N9 N 0.8641(10) 0.9814(3) 0.4648(12) 0.084(3) Uani 1 1 d .
N10 N 0.5008(11) 0.9522(2) 0.2066(9) 0.076(2) Uani 1 1 d .
O3 O 0.0552(6) 0.86714(16) 0.7532(6) 0.0758(19) Uani 1 1 d .
O4 O -0.0631(7) 0.84754(15) 0.5698(7) 0.0687(17) Uani 1 1 d .
O5 O -0.1816(7) 0.87806(16) 0.7170(8) 0.090(2) Uani 1 1 d .
O6 O 0.4219(8) 0.83896(15) 0.2522(6) 0.0741(19) Uani 1 1 d .
O7 O 0.5864(8) 0.80896(13) 0.3601(7) 0.0795(19) Uani 1 1 d .
O8 O 0.4527(10) 0.78820(16) 0.1937(7) 0.110(3) Uani 1 1 d .
O9 O 0.8944(10) 0.98321(19) 0.3406(9) 0.110(3) Uani 1 1 d .
O10 O 0.8459(10) 0.9536(2) 0.5202(10) 0.126(3) Uani 1 1 d .
O11 O 0.8557(13) 1.0063(2) 0.5368(9) 0.158(4) Uani 1 1 d .
O12 O 0.4352(9) 0.9274(2) 0.2419(8) 0.117(3) Uani 1 1 d .
O13 O 0.6035(9) 0.9525(2) 0.1275(10) 0.120(3) Uani 1 1 d .
O14 O 0.4847(13) 0.9799(2) 0.2667(10) 0.154(4) Uani 1 1 d .
O2W O -0.1415(10) 0.92348(16) 0.9333(8) 0.090(2) Uani 1 1 d D
H4W H -0.194(11) 0.9412(16) 0.926(14) 0.135 Uiso 1 1 d D
H3W H -0.126(13) 0.912(3) 0.859(7) 0.135 Uiso 1 1 d D
O3W O 0.1845(9) 1.01152(18) 0.3360(9) 0.090(2) Uani 1 1 d D
H5W H 0.262(13) 1.0002(15) 0.311(14) 0.136 Uiso 1 1 d D
H6W H 0.193(14) 1.027(2) 0.277(11) 0.136 Uiso 1 1 d D

loop_
_atom_site_aniso_label
_atom_site_aniso_U_11
_atom_site_aniso_U_22
_atom_site_aniso_U_33
_atom_site_aniso_U_23
_atom_site_aniso_U_13
_atom_site_aniso_U_12
Cu1 0.0439(5) 0.0441(5) 0.0342(5) 0.0015(4) -0.0081(5) -0.0050(4)
Cu2 0.0491(5) 0.0393(5) 0.0373(5) 0.0003(4) -0.0126(5) -0.0039(4)
Cl1 0.1081(19) 0.0567(13) 0.107(2) 0.0351(14) -0.0354(17) -0.0094(13)
O1W 0.048(3) 0.079(4) 0.060(4) -0.010(3) -0.002(3) -0.001(3)
O1 0.048(3) 0.033(3) 0.044(3) 0.005(2) -0.014(2) -0.002(2)
O2 0.039(3) 0.042(3) 0.033(3) 0.006(2) -0.015(2) -0.002(2)
N1 0.040(4) 0.059(5) 0.037(4) -0.007(3) -0.012(3) -0.002(3)
N3 0.046(4) 0.044(4) 0.057(4) 0.003(3) -0.010(3) -0.009(3)
N5 0.079(6) 0.070(5) 0.084(6) 0.010(4) -0.012(5) -0.006(5)
N2 0.053(4) 0.046(4) 0.043(4) 0.002(3) -0.016(3) -0.002(3)
N4 0.033(3) 0.045(4) 0.042(4) 0.001(3) -0.003(3) -0.002(3)
N6 0.046(4) 0.058(4) 0.055(4) 0.006(3) 0.000(3) 0.011(3)
C1 0.038(4) 0.046(4) 0.042(4) 0.001(4) -0.012(4) 0.000(3)
C2 0.050(5) 0.044(5) 0.038(4) 0.008(4) -0.005(4) 0.003(4)
C3 0.051(5) 0.060(5) 0.044(5) 0.014(4) -0.008(4) -0.006(4)
C4 0.068(6) 0.045(5) 0.060(6) 0.022(4) -0.010(5) -0.001(4)
C5 0.063(5) 0.045(5) 0.075(6) 0.012(5) -0.011(5) -0.004(4)
C6 0.051(5) 0.040(4) 0.052(5) 0.003(4) -0.011(4) 0.005(4)
C8 0.070(5) 0.036(4) 0.059(6) -0.011(4) -0.020(5) -0.003(4)
C9 0.096(7) 0.049(5) 0.051(5) -0.003(4) -0.034(5) -0.011(5)
C10 0.062(5) 0.052(5) 0.047(5) -0.003(5) -0.013(5) 0.001(4)
C11 0.038(4) 0.051(5) 0.040(4) 0.008(4) 0.000(4) -0.004(3)
C12 0.059(5) 0.047(5) 0.051(5) 0.010(4) -0.006(4) -0.006(4)
C13 0.048(5) 0.073(6) 0.064(6) 0.018(5) 0.002(4) 0.001(5)
C14 0.044(5) 0.059(5) 0.050(5) 0.003(4) 0.000(4) -0.007(4)
C15 0.045(5) 0.064(6) 0.033(4) 0.007(4) -0.013(4) 0.007(4)
C16 0.097(6) 0.061(5) 0.033(4) 0.001(5) -0.018(5) -0.011(5)
C17 0.108(7) 0.075(6) 0.033(5) -0.004(5) 0.004(5) -0.025(6)
C18 0.052(5) 0.063(6) 0.081(6) 0.012(5) -0.018(5) 0.004(5)
C19 0.063(7) 0.086(7) 0.075(7) -0.003(6) 0.005(5) -0.022(6)
C20 0.070(7) 0.095(8) 0.081(8) -0.013(6) -0.022(5) 0.027(6)
C21 0.053(6) 0.069(6) 0.095(8) -0.022(6) 0.015(5) 0.002(5)
N7 0.046(4) 0.069(5) 0.056(5) -0.006(4) 0.008(4) -0.010(4)
N8 0.071(5) 0.054(5) 0.044(4) 0.004(4) -0.003(4) 0.007(4)
N9 0.088(6) 0.077(7) 0.087(7) 0.014(6) 0.007(6) 0.020(5)
N10 0.095(7) 0.072(6) 0.061(5) -0.014(5) 0.025(5) 0.017(5)
O3 0.039(3) 0.119(6) 0.070(4) -0.027(4) -0.020(3) -0.003(3)
O4 0.053(4) 0.095(5) 0.059(4) -0.027(4) 0.008(3) -0.009(3)
O5 0.062(4) 0.093(5) 0.116(6) -0.051(4) -0.011(4) 0.015(4)
O6 0.101(5) 0.052(4) 0.069(4) 0.009(3) -0.016(4) 0.016(4)
O7 0.094(4) 0.067(4) 0.078(4) 0.004(3) -0.043(4) 0.009(3)
O8 0.181(8) 0.068(4) 0.080(5) -0.030(4) -0.047(5) 0.029(5)
O9 0.152(7) 0.089(6) 0.088(6) -0.009(5) 0.022(6) -0.006(5)
O10 0.129(7) 0.112(7) 0.136(7) 0.016(6) 0.015(6) 0.001(6)
O11 0.299(14) 0.082(6) 0.094(6) -0.024(5) 0.012(8) 0.045(7)
O12 0.139(7) 0.127(7) 0.083(5) 0.024(5) -0.016(5) -0.084(6)
O13 0.095(6) 0.143(7) 0.121(8) 0.023(6) 0.022(6) 0.013(5)
O14 0.226(11) 0.107(7) 0.131(8) 0.019(6) 0.061(8) 0.036(7)
O2W 0.132(6) 0.081(5) 0.057(4) -0.007(4) -0.016(5) 0.020(4)
O3W 0.083(5) 0.094(6) 0.094(6) 0.009(5) 0.004(4) -0.007(4)

loop_
_atom_type_symbol
_atom_type_description
_atom_type_scat_dispersion_real
_atom_type_scat_dispersion_imag
_atom_type_scat_source
C C 0.0033 0.0016 'International Tables Vol C Tables 4.2.6.8 and 6.1.1.4'
H H 0.0000 0.0000 'International Tables Vol C Tables 4.2.6.8 and 6.1.1.4'
N N 0.0061 0.0033 'International Tables Vol C Tables 4.2.6.8 and 6.1.1.4'
O O 0.0106 0.0060 'International Tables Vol C Tables 4.2.6.8 and 6.1.1.4'
Cu Cu 0.3201 1.2651 'International Tables Vol C Tables 4.2.6.8 and 6.1.1.4'
Cl Cl 0.1484 0.1585 'International Tables Vol C Tables 4.2.6.8 and 6.1.1.4'

loop_
_geom_angle_atom_site_label_1
_geom_angle_atom_site_label_2
_geom_angle_atom_site_label_3
_geom_angle
O2 Cu1 N1 170.0(2)
O2 Cu1 O1 80.4(2)
N1 Cu1 O1 90.7(2)
O2 Cu1 N3 103.3(2)
N1 Cu1 N3 84.7(3)
O1 Cu1 N3 169.5(2)
O2 Cu1 O1W 89.7(2)
N1 Cu1 O1W 95.0(2)
O1 Cu1 O1W 90.9(2)
N3 Cu1 O1W 98.9(2)
O2 Cu1 Cu2 39.59(14)
N1 Cu1 Cu2 130.84(19)
O1 Cu1 Cu2 41.39(13)
N3 Cu1 Cu2 139.95(17)
O1W Cu1 Cu2 95.88(16)
N2 Cu2 O2 169.1(2)
N2 Cu2 O1 90.3(2)
O2 Cu2 O1 80.80(18)
N2 Cu2 N4 85.9(2)
O2 Cu2 N4 102.4(2)
O1 Cu2 N4 173.2(2)
N2 Cu2 O4 92.5(2)
O2 Cu2 O4 93.5(2)
O1 Cu2 O4 88.4(2)
N4 Cu2 O4 97.4(2)
N2 Cu2 Cu1 131.81(18)
O2 Cu2 Cu1 39.84(13)
O1 Cu2 Cu1 41.58(13)
N4 Cu2 Cu1 142.16(16)
O4 Cu2 Cu1 85.82(15)
Cu1 O1W H2W 113(7)
Cu1 O1W H1W 100(7)
H2W O1W H1W 90(9)
C1 O1 Cu2 128.3(4)
C1 O1 Cu1 129.7(5)
Cu2 O1 Cu1 97.0(2)
Cu2 O2 Cu1 100.6(2)
Cu2 O2 H2O 104(5)
Cu1 O2 H2O 113(5)
C15 N1 C16 120.5(7)
C15 N1 Cu1 127.0(5)
C16 N1 Cu1 112.4(5)
C18 N3 C17 111.3(7)
C18 N3 C21 107.5(6)
C17 N3 C21 105.1(7)
C18 N3 Cu1 115.5(5)
C17 N3 Cu1 102.3(5)
C21 N3 Cu1 114.6(5)
C20 N5 C19 112.4(7)
C20 N5 H5A 109.1
C19 N5 H5A 109.1
C20 N5 H5B 109.1
C19 N5 H5B 109.1
H5A N5 H5B 107.9
C8 N2 C9 117.9(6)
C8 N2 Cu2 129.4(5)
C9 N2 Cu2 112.7(5)
C14 N4 C11 107.1(5)
C14 N4 C10 109.2(5)
C11 N4 C10 107.5(6)
C14 N4 Cu2 116.8(5)
C11 N4 Cu2 115.8(4)
C10 N4 Cu2 99.8(4)
C13 N6 C12 111.4(6)
C13 N6 H6A 109.3
C12 N6 H6A 109.3
C13 N6 H6B 109.3
C12 N6 H6B 109.3
H6A N6 H6B 108.0
O1 C1 C2 122.0(6)
O1 C1 C6 120.5(7)
C2 C1 C6 117.4(7)
C3 C2 C1 121.0(7)
C3 C2 C15 116.3(6)
C1 C2 C15 122.6(6)
C4 C3 C2 120.8(7)
C4 C3 H3 119.6
C2 C3 H3 119.6
C5 C4 C3 119.5(7)
C5 C4 Cl1 120.3(7)
C3 C4 Cl1 120.2(6)
C4 C5 C6 122.2(8)
C4 C5 H5 118.9
C6 C5 H5 118.9
C5 C6 C1 119.0(7)
C5 C6 C8 117.0(7)
C1 C6 C8 124.0(7)
N2 C8 C6 123.7(7)
N2 C8 H8 118.2
C6 C8 H8 118.2
N2 C9 C10 107.6(6)
N2 C9 H9A 110.2
C10 C9 H9A 110.2
N2 C9 H9B 110.2
C10 C9 H9B 110.2
H9A C9 H9B 108.5
C9 C10 N4 109.5(7)
C9 C10 H10A 109.8
N4 C10 H10A 109.8
C9 C10 H10B 109.8
N4 C10 H10B 109.8
H10A C10 H10B 108.2
C12 C11 N4 112.9(6)
C12 C11 H11A 109.0
N4 C11 H11A 109.0
C12 C11 H11B 109.0
N4 C11 H11B 109.0
H11A C11 H11B 107.8
C11 C12 N6 109.4(6)
C11 C12 H12A 109.8
N6 C12 H12A 109.8
C11 C12 H12B 109.8
N6 C12 H12B 109.8
H12A C12 H12B 108.2
N6 C13 C14 109.8(7)
N6 C13 H13A 109.7
C14 C13 H13A 109.7
N6 C13 H13B 109.7
C14 C13 H13B 109.7
H13A C13 H13B 108.2
N4 C14 C13 113.4(6)
N4 C14 H14A 108.9
C13 C14 H14A 108.9
N4 C14 H14B 108.9
C13 C14 H14B 108.9
H14A C14 H14B 107.7
N1 C15 C2 127.0(7)
N1 C15 H15 116.5
C2 C15 H15 116.5
N1 C16 C17 106.7(7)
N1 C16 H16A 110.4
C17 C16 H16A 110.4
N1 C16 H16B 110.4
C17 C16 H16B 110.4
H16A C16 H16B 108.6
C16 C17 N3 109.3(7)
C16 C17 H17A 109.8
N3 C17 H17A 109.8
C16 C17 H17B 109.8
N3 C17 H17B 109.8
H17A C17 H17B 108.3
C19 C18 N3 113.6(8)
C19 C18 H18A 108.9
N3 C18 H18A 108.9
C19 C18 H18B 108.9
N3 C18 H18B 108.9
H18A C18 H18B 107.7
C18 C19 N5 113.0(8)
C18 C19 H19A 109.0
N5 C19 H19A 109.0
C18 C19 H19B 109.0
N5 C19 H19B 109.0
H19A C19 H19B 107.8
N5 C20 C21 112.0(8)
N5 C20 H20A 109.2
C21 C20 H20A 109.2
N5 C20 H20B 109.2
C21 C20 H20B 109.2
H20A C20 H20B 107.9
C20 C21 N3 113.7(7)
C20 C21 H21A 108.8
N3 C21 H21A 108.8
C20 C21 H21B 108.8
N3 C21 H21B 108.8
H21A C21 H21B 107.7
O5 N7 O4 118.6(7)
O5 N7 O3 119.2(7)
O4 N7 O3 122.3(7)
O8 N8 O7 121.0(7)
O8 N8 O6 119.1(8)
O7 N8 O6 119.7(7)
O11 N9 O9 121.1(11)
O11 N9 O10 119.2(11)
O9 N9 O10 119.6(11)
O13 N10 O12 123.7(10)
O13 N10 O14 111.9(11)
O12 N10 O14 123.5(10)
N7 O4 Cu2 124.0(5)
H4W O2W H3W 118(10)
H5W O3W H6W 98(11)

loop_
_geom_bond_atom_site_label_1
_geom_bond_atom_site_label_2
_geom_bond_distance
Cu1 O2 1.929(5)
Cu1 N1 1.931(6)
Cu1 O1 1.979(4)
Cu1 N3 2.113(6)
Cu1 O1W 2.305(6)
Cu1 Cu2 2.9596(11)
Cu2 N2 1.919(6)
Cu2 O2 1.919(5)
Cu2 O1 1.972(5)
Cu2 N4 2.083(6)
Cu2 O4 2.398(6)
Cl1 C4 1.726(8)
O1W H2W 0.85(2)
O1W H1W 0.84(2)
O1 C1 1.304(8)
O2 H2O 0.83(2)
N1 C15 1.276(9)
N1 C16 1.450(9)
N3 C18 1.443(10)
N3 C17 1.504(11)
N3 C21 1.532(10)
N5 C20 1.445(12)
N5 C19 1.448(11)
N5 H5A 0.9000
N5 H5B 0.9000
N2 C8 1.272(9)
N2 C9 1.476(9)
N4 C14 1.487(9)
N4 C11 1.502(8)
N4 C10 1.503(9)
N6 C13 1.458(9)
N6 C12 1.480(9)
N6 H6A 0.9000
N6 H6B 0.9000
C1 C2 1.405(10)
C1 C6 1.429(10)
C2 C3 1.399(9)
C2 C15 1.466(10)
C3 C4 1.375(10)
C3 H3 0.9300
C4 C5 1.356(11)
C5 C6 1.410(10)
C5 H5 0.9300
C6 C8 1.463(10)
C8 H8 0.9300
C9 C10 1.493(10)
C9 H9A 0.9700
C9 H9B 0.9700
C10 H10A 0.9700
C10 H10B 0.9700
C11 C12 1.473(10)
C11 H11A 0.9700
C11 H11B 0.9700
C12 H12A 0.9700
C12 H12B 0.9700
C13 C14 1.488(11)
C13 H13A 0.9700
C13 H13B 0.9700
C14 H14A 0.9700
C14 H14B 0.9700
C15 H15 0.9300
C16 C17 1.482(11)
C16 H16A 0.9700
C16 H16B 0.9700
C17 H17A 0.9700
C17 H17B 0.9700
C18 C19 1.425(12)
C18 H18A 0.9700
C18 H18B 0.9700
C19 H19A 0.9700
C19 H19B 0.9700
C20 C21 1.489(12)
C20 H20A 0.9700
C20 H20B 0.9700
C21 H21A 0.9700
C21 H21B 0.9700
N7 O5 1.236(8)
N7 O4 1.243(8)
N7 O3 1.245(8)
N8 O8 1.227(8)
N8 O7 1.230(8)
N8 O6 1.241(8)
N9 O11 1.212(11)
N9 O9 1.217(10)
N9 O10 1.244(11)
N10 O13 1.171(10)
N10 O12 1.196(10)
N10 O14 1.256(10)
O2W H4W 0.85(2)
O2W H3W 0.86(2)
O3W H5W 0.85(2)
O3W H6W 0.85(2)
